data_1520838
loop_
_publ_author_name
'Beck, H.P.'
'Stoewe, K.'
'Tratzky, H.'
'Kallmayer, V.'

_publ_section_title
;
 The (In Sn Cl3) - type arrangement. I. A new A B X3 structure type with
 close cation-cation contacts
;
_journal_name_full 'Journal of Solid State Chemistry'
_journal_page_first 344
_journal_page_last 350
_journal_volume 146
_journal_year 1999
_chemical_formula_sum 'Cl3 In Sn'
_chemical_name_systematic 'In Sn Cl3'
_space_group_IT_number 140
_symmetry_space_group_name_Hall '-I 4 2c'
_symmetry_space_group_name_H-M 'I 4/m c m'
_cell_angle_alpha 90
_cell_angle_beta 90
_cell_angle_gamma 90
_cell_formula_units_Z 16
_cell_length_a 11.995
_cell_length_b 11.995
_cell_length_c 15.943
_cell_volume 2293.879
_citation_journal_id_ASTM JSSCBI
_cod_data_source_file Beck_JSSCBI_1999_263.cif
_cod_data_source_block Cl3In1Sn1
_cod_original_formula_sum 'Cl3 In1 Sn1'
_cod_database_code 1520838

loop_
_symmetry_equiv_pos_as_xyz
x,y,z
-y,x,z
-x,-y,z
y,-x,z
x,-y,-z+1/2
y,x,-z+1/2
-x,y,-z+1/2
-y,-x,-z+1/2
-x,-y,-z
y,-x,-z
x,y,-z
-y,x,-z
-x,y,z-1/2
-y,-x,z-1/2
x,-y,z-1/2
y,x,z-1/2
x+1/2,y+1/2,z+1/2
-y+1/2,x+1/2,z+1/2
-x+1/2,-y+1/2,z+1/2
y+1/2,-x+1/2,z+1/2
x+1/2,-y+1/2,-z+1
y+1/2,x+1/2,-z+1
-x+1/2,y+1/2,-z+1
-y+1/2,-x+1/2,-z+1
-x+1/2,-y+1/2,-z+1/2
y+1/2,-x+1/2,-z+1/2
x+1/2,y+1/2,-z+1/2
-y+1/2,x+1/2,-z+1/2
-x+1/2,y+1/2,z
-y+1/2,-x+1/2,z
x+1/2,-y+1/2,z
y+1/2,x+1/2,z

loop_
_atom_site_label
_atom_site_type_symbol
_atom_site_fract_x
_atom_site_fract_y
_atom_site_fract_z
_atom_site_occupancy
_atom_site_U_iso_or_equiv
Sn1 Sn+2 0.1633 0.6633 0.1781 0.25 0.0
Sn3 Sn+2 0 0 0.25 1 0.0
In2 In+1 0 0 0 1 0.0
Cl1 Cl-1 0.0669 0.2065 0.1383 1 0.0
Sn2 Sn+2 0.6379 0.1379 0 1 0.0
Cl3 Cl-1 0 0.5 0.1307 1 0.0
In1 In+1 0.1633 0.6633 0.1781 0.75 0.0
Cl2 Cl-1 0.1785 0.6785 0 1 0.0
